data_1516077
loop_
_publ_author_name
'Lancefield, Christopher S.'
'Zhou, Linna'
'L\'ebl, Tomas'
'Slawin, Alexandra M. Z.'
'Westwood, Nicholas J.'

_publ_section_title
;
 The synthesis of melohenine B and a related natural product.
;
_journal_issue 24
_journal_name_full 'Organic letters'
_journal_page_first 6166
_journal_page_last 6169
_journal_paper_doi 10.1021/ol302859j
_journal_volume 14
_journal_year 2012
_chemical_absolute_configuration ad
_chemical_formula_moiety 'C21 H26 N2 O5'
_chemical_formula_sum 'C21 H26 N2 O5'
_chemical_formula_weight 386.45
_space_group_IT_number 169
_symmetry_cell_setting hexagonal
_symmetry_Int_Tables_number 169
_symmetry_space_group_name_Hall 'P 61'
_symmetry_space_group_name_H-M 'P 61'
_atom_sites_solution_hydrogens geom
_atom_sites_solution_primary direct
_atom_sites_solution_secondary difmap
_cell_angle_alpha 90.0000
_cell_angle_beta 90.0000
_cell_angle_gamma 120.0000
_cell_formula_units_Z 6
_cell_length_a 8.268(3)
_cell_length_b 8.268(3)
_cell_length_c 48.704(15)
_cell_measurement_reflns_used 3027
_cell_measurement_temperature 173
_cell_measurement_theta_max 68.25
_cell_measurement_theta_min 41.08
_cell_volume 2883.3(17)
_computing_cell_refinement 'CrystalClear-SM Expert 2.1 b6'
_computing_data_collection 'CrystalClear-SM Expert 2.1 b6 (Rigaku, 2011)'
_computing_data_reduction 'CrystalClear-SM Expert 2.1 b6'
_computing_molecular_graphics 'CrystalStructure 4.0'
_computing_publication_material 'CrystalStructure 4.0 (Rigaku, 2010)'
_computing_structure_refinement 'SHELXL97 (Sheldrick, 2008)'
_computing_structure_solution 'SIR2004 (Burla, et al., 2005)'
_diffrn_ambient_temperature 173
_diffrn_measured_fraction_theta_full 0.963
_diffrn_measured_fraction_theta_max 0.964
_diffrn_radiation_type 'Cu K\a'
_diffrn_radiation_wavelength 1.54187
_diffrn_reflns_av_R_equivalents 0.0511
_diffrn_reflns_limit_h_max 9
_diffrn_reflns_limit_h_min -9
_diffrn_reflns_limit_k_max 9
_diffrn_reflns_limit_k_min -9
_diffrn_reflns_limit_l_max 58
_diffrn_reflns_limit_l_min -44
_diffrn_reflns_number 26499
_diffrn_reflns_theta_full 67.00
_diffrn_reflns_theta_max 68.29
_diffrn_standards_number 0
_exptl_absorpt_coefficient_mu 0.786
_exptl_absorpt_correction_type none
_exptl_crystal_colour colorless
_exptl_crystal_density_diffrn 1.335
_exptl_crystal_density_method 'not measured'
_exptl_crystal_description prism
_exptl_crystal_F_000 1236.00
_exptl_crystal_size_max 0.100
_exptl_crystal_size_mid 0.030
_exptl_crystal_size_min 0.030
_refine_diff_density_max 0.640
_refine_diff_density_min -0.620
_refine_ls_abs_structure_details 'Flack, H. D. (1983), Acta Cryst. A39, 876-881.  1031 Friedel Pairs'
_refine_ls_abs_structure_Flack 0.12(18)
_refine_ls_extinction_coef 0.0042(7)
_refine_ls_extinction_method SHELXL
_refine_ls_goodness_of_fit_ref 1.252
_refine_ls_hydrogen_treatment constr
_refine_ls_number_parameters 255
_refine_ls_number_reflns 2742
_refine_ls_number_restraints 1
_refine_ls_R_factor_gt 0.0343
_refine_ls_shift/su_max 0.000
_refine_ls_structure_factor_coef Fsqd
_refine_ls_weighting_details 'w = 1/[\s^2^(Fo^2^)+(0.1079P)^2^+0.0000P] where P=(Fo^2^+2Fc^2^)/3'
_refine_ls_weighting_scheme calc
_refine_ls_wR_factor_ref 0.1391
_reflns_number_gt 2706
_reflns_number_total 2742
_reflns_threshold_expression F^2^>2.0\s(F^2^)
_cod_data_source_file ol302859j_si_002.cif
_cod_data_source_block 13
_cod_original_cell_volume 2883.2(14)
_cod_database_code 1516077

loop_
_symmetry_equiv_pos_site_id
_symmetry_equiv_pos_as_xyz
1 +X,+Y,+Z
2 +X-Y,+X,1/6+Z
3 -Y,+X-Y,1/3+Z
4 -X,-Y,1/2+Z
5 -X+Y,-X,2/3+Z
6 +Y,-X+Y,5/6+Z

loop_
_atom_site_label
_atom_site_type_symbol
_atom_site_fract_x
_atom_site_fract_y
_atom_site_fract_z
_atom_site_U_iso_or_equiv
_atom_site_adp_type
_atom_site_occupancy
_atom_site_symmetry_multiplicity
_atom_site_calc_flag
_atom_site_refinement_flags
O2 O 1.0442(3) 0.4888(3) 0.16454(4) 0.0326(4) Uani 1.0 6 d .
O7 O 1.3431(3) 0.7444(3) 0.11699(4) 0.0342(4) Uani 1.0 6 d .
O14 O 0.5081(3) 0.1048(2) 0.14173(4) 0.0305(4) Uani 1.0 6 d .
O22 O 0.4476(3) 0.1402(3) 0.08855(4) 0.0320(4) Uani 1.0 6 d .
O23 O 0.6502(2) 0.4484(2) 0.08879(4) 0.0279(4) Uani 1.0 6 d .
N1 N 0.8037(3) 0.3725(3) 0.13422(4) 0.0214(4) Uani 1.0 6 d .
N4 N 0.8671(3) 0.7520(3) 0.15366(4) 0.0260(5) Uani 1.0 6 d .
C2 C 0.8986(3) 0.4754(3) 0.15703(5) 0.0234(5) Uani 1.0 6 d .
C3 C 0.8200(3) 0.5864(3) 0.17053(5) 0.0248(5) Uani 1.0 6 d .
C5 C 1.0571(3) 0.8459(3) 0.14226(5) 0.0289(5) Uani 1.0 6 d .
C6 C 1.0669(3) 0.7632(3) 0.11422(5) 0.0241(5) Uani 1.0 6 d .
C7 C 1.1741(3) 0.6588(3) 0.11362(5) 0.0258(5) Uani 1.0 6 d .
C8 C 1.0797(3) 0.4553(3) 0.10599(5) 0.0256(5) Uani 1.0 6 d .
C9 C 1.1755(3) 0.4026(4) 0.08799(5) 0.0317(5) Uani 1.0 6 d .
C10 C 1.0978(4) 0.2202(4) 0.07850(6) 0.0377(6) Uani 1.0 6 d .
C11 C 0.9230(4) 0.0869(4) 0.08770(6) 0.0360(6) Uani 1.0 6 d .
C12 C 0.8280(3) 0.1341(3) 0.10669(5) 0.0301(5) Uani 1.0 6 d .
C13 C 0.9022(3) 0.3176(3) 0.11557(5) 0.0231(5) Uani 1.0 6 d .
C14 C 0.5979(3) 0.2872(3) 0.13117(4) 0.0220(5) Uani 1.0 6 d .
C15 C 0.5241(3) 0.4011(3) 0.14611(5) 0.0249(5) Uani 1.0 6 d .
C16 C 0.6077(3) 0.4688(3) 0.17474(5) 0.0255(5) Uani 1.0 6 d .
C17 C 0.5357(3) 0.5921(4) 0.18736(5) 0.0318(6) Uani 1.0 6 d .
C18 C 0.6135(4) 0.7833(4) 0.17333(5) 0.0337(6) Uani 1.0 6 d .
C19 C 0.8242(4) 0.8773(3) 0.16931(6) 0.0317(5) Uani 1.0 6 d .
C20 C 0.5701(4) 0.3101(3) 0.19510(5) 0.0349(6) Uani 1.0 6 d .
C21 C 0.3668(5) 0.1794(4) 0.20237(6) 0.0471(8) Uani 1.0 6 d .
C22 C 0.5552(3) 0.2803(3) 0.10022(5) 0.0228(5) Uani 1.0 6 d .
C23 C 0.6320(4) 0.4568(4) 0.05951(5) 0.0321(5) Uani 1.0 6 d .
H3 H 0.8804 0.6295 0.1889 0.0298 Uiso 1.0 6 calc R
H5A H 1.1421 0.8340 0.1554 0.0347 Uiso 1.0 6 calc R
H5B H 1.1006 0.9805 0.1400 0.0347 Uiso 1.0 6 calc R
H6A H 0.9376 0.6770 0.1080 0.0289 Uiso 1.0 6 calc R
H6B H 1.1245 0.8665 0.1007 0.0289 Uiso 1.0 6 calc R
H9 H 1.2970 0.4933 0.0820 0.0380 Uiso 1.0 6 calc R
H10 H 1.1640 0.1875 0.0658 0.0452 Uiso 1.0 6 calc R
H11 H 0.8676 -0.0375 0.0810 0.0431 Uiso 1.0 6 calc R
H12 H 0.7111 0.0401 0.1137 0.0361 Uiso 1.0 6 calc R
H14 H 0.4645 0.0279 0.1287 0.0366 Uiso 1.0 6 calc R
H15A H 0.5511 0.5111 0.1347 0.0298 Uiso 1.0 6 calc R
H15B H 0.3867 0.3234 0.1479 0.0298 Uiso 1.0 6 calc R
H17A H 0.3977 0.5250 0.1861 0.0381 Uiso 1.0 6 calc R
H17B H 0.5698 0.6119 0.2071 0.0381 Uiso 1.0 6 calc R
H18A H 0.5523 0.7669 0.1553 0.0405 Uiso 1.0 6 calc R
H18B H 0.5842 0.8647 0.1847 0.0405 Uiso 1.0 6 calc R
H19A H 0.8698 0.9964 0.1593 0.0381 Uiso 1.0 6 calc R
H19B H 0.8874 0.9050 0.1874 0.0381 Uiso 1.0 6 calc R
H20A H 0.6216 0.2350 0.1872 0.0418 Uiso 1.0 6 calc R
H20B H 0.6396 0.3672 0.2123 0.0418 Uiso 1.0 6 calc R
H21A H 0.3141 0.2513 0.2105 0.0565 Uiso 1.0 6 calc R
H21B H 0.3581 0.0858 0.2155 0.0565 Uiso 1.0 6 calc R
H21C H 0.2970 0.1168 0.1857 0.0565 Uiso 1.0 6 calc R
H23A H 0.5007 0.4101 0.0548 0.0385 Uiso 1.0 6 calc R
H23B H 0.6754 0.3796 0.0505 0.0385 Uiso 1.0 6 calc R
H23C H 0.7074 0.5864 0.0533 0.0385 Uiso 1.0 6 calc R

loop_
_atom_site_aniso_label
_atom_site_aniso_U_11
_atom_site_aniso_U_22
_atom_site_aniso_U_33
_atom_site_aniso_U_12
_atom_site_aniso_U_13
_atom_site_aniso_U_23
O2 0.0296(8) 0.0415(9) 0.0279(9) 0.0188(7) -0.0086(7) -0.0040(7)
O7 0.0231(7) 0.0325(8) 0.0405(10) 0.0090(7) -0.0018(7) -0.0030(7)
O14 0.0336(9) 0.0203(7) 0.0247(9) 0.0039(7) 0.0008(7) 0.0018(6)
O22 0.0310(8) 0.0300(8) 0.0259(9) 0.0085(7) -0.0053(7) -0.0055(7)
O23 0.0329(8) 0.0255(7) 0.0196(9) 0.0103(6) -0.0028(6) 0.0012(6)
N1 0.0217(9) 0.0204(8) 0.0206(10) 0.0093(7) -0.0021(7) -0.0005(7)
N4 0.0250(9) 0.0217(8) 0.0268(11) 0.0083(7) 0.0018(8) -0.0006(8)
C2 0.0235(9) 0.0251(9) 0.0186(11) 0.0100(8) -0.0017(8) 0.0022(8)
C3 0.0234(10) 0.0269(10) 0.0185(10) 0.0083(9) -0.0038(8) -0.0017(8)
C5 0.0228(10) 0.0237(10) 0.0320(13) 0.0054(8) 0.0004(9) -0.0029(9)
C6 0.0222(9) 0.0205(10) 0.0250(11) 0.0072(8) 0.0016(8) 0.0019(8)
C7 0.0223(10) 0.0285(10) 0.0235(12) 0.0103(9) 0.0026(8) 0.0020(9)
C8 0.0260(10) 0.0267(10) 0.0226(11) 0.0121(8) -0.0048(8) -0.0014(8)
C9 0.0245(10) 0.0363(11) 0.0350(14) 0.0157(9) 0.0005(9) -0.0029(10)
C10 0.0368(12) 0.0418(13) 0.0417(15) 0.0252(11) -0.0002(11) -0.0082(11)
C11 0.0379(12) 0.0339(11) 0.0411(15) 0.0217(10) -0.0087(11) -0.0104(11)
C12 0.0302(11) 0.0262(11) 0.0333(13) 0.0136(9) -0.0017(9) -0.0013(9)
C13 0.0238(9) 0.0263(10) 0.0211(10) 0.0140(8) -0.0034(8) -0.0014(8)
C14 0.0188(9) 0.0202(9) 0.0205(11) 0.0048(8) 0.0006(8) 0.0014(8)
C15 0.0189(9) 0.0282(10) 0.0227(12) 0.0081(8) 0.0009(8) -0.0015(8)
C16 0.0268(10) 0.0276(10) 0.0185(11) 0.0109(9) 0.0019(9) 0.0010(8)
C17 0.0295(11) 0.0366(12) 0.0257(12) 0.0138(9) 0.0065(9) -0.0018(10)
C18 0.0384(13) 0.0373(12) 0.0308(13) 0.0229(11) 0.0039(10) -0.0011(10)
C19 0.0379(12) 0.0299(11) 0.0274(12) 0.0170(10) 0.0015(10) -0.0015(9)
C20 0.0443(13) 0.0316(11) 0.0224(12) 0.0143(11) 0.0042(10) 0.0048(9)
C21 0.0571(16) 0.0327(12) 0.0318(14) 0.0077(12) 0.0173(13) 0.0040(10)
C22 0.0177(8) 0.0245(10) 0.0227(11) 0.0081(8) 0.0006(7) 0.0006(8)
C23 0.0391(12) 0.0377(12) 0.0187(12) 0.0186(10) -0.0001(9) 0.0030(10)

loop_
_atom_type_symbol
_atom_type_description
_atom_type_scat_dispersion_real
_atom_type_scat_dispersion_imag
_atom_type_scat_source
C C 0.0181 0.0091
;
International Tables for Crystallography
(1992, Vol. C, Tables 4.2.6.8 and 6.1.1.4)
;
H H 0.0000 0.0000
;
International Tables for Crystallography
(1992, Vol. C, Table 6.1.1.4)
;
N N 0.0311 0.0180
;
International Tables for Crystallography
(1992, Vol. C, Tables 4.2.6.8 and 6.1.1.4)
;
O O 0.0492 0.0322
;
International Tables for Crystallography
(1992, Vol. C, Tables 4.2.6.8 and 6.1.1.4)
;

loop_
_geom_angle_atom_site_label_1
_geom_angle_atom_site_label_2
_geom_angle_atom_site_label_3
_geom_angle
_geom_angle_publ_flag
C22 O23 C23 116.35(17) yes
C2 N1 C13 117.8(2) yes
C2 N1 C14 122.3(2) yes
C13 N1 C14 118.80(17) yes
C3 N4 C5 114.7(3) yes
C3 N4 C19 108.8(2) yes
C5 N4 C19 113.29(17) yes
O2 C2 N1 122.2(3) yes
O2 C2 C3 121.5(2) yes
N1 C2 C3 116.1(3) yes
N4 C3 C2 109.1(2) yes
N4 C3 C16 110.5(3) yes
C2 C3 C16 112.02(18) yes
N4 C5 C6 112.22(16) yes
C5 C6 C7 116.3(3) yes
O7 C7 C6 119.5(2) yes
O7 C7 C8 119.0(3) yes
C6 C7 C8 121.16(19) yes
C7 C8 C9 116.63(18) yes
C7 C8 C13 124.6(3) yes
C9 C8 C13 118.8(2) yes
C8 C9 C10 121.5(2) yes
C9 C10 C11 119.3(3) yes
C10 C11 C12 120.3(3) yes
C11 C12 C13 120.67(19) yes
N1 C13 C8 118.6(2) yes
N1 C13 C12 122.02(18) yes
C8 C13 C12 119.3(3) yes
O14 C14 N1 109.7(2) yes
O14 C14 C15 109.03(17) yes
O14 C14 C22 109.28(16) yes
N1 C14 C15 111.87(16) yes
N1 C14 C22 107.55(16) yes
C15 C14 C22 109.3(2) yes
C14 C15 C16 114.2(3) yes
C3 C16 C15 105.88(19) yes
C3 C16 C17 109.33(17) yes
C3 C16 C20 107.7(3) yes
C15 C16 C17 110.5(3) yes
C15 C16 C20 114.28(18) yes
C17 C16 C20 109.0(2) yes
C16 C17 C18 113.7(2) yes
C17 C18 C19 111.4(3) yes
N4 C19 C18 108.99(19) yes
C16 C20 C21 115.8(3) yes
O22 C22 O23 125.4(3) yes
O22 C22 C14 123.2(2) yes
O23 C22 C14 111.46(17) yes
C14 O14 H14 109.490 no
N4 C3 H3 108.381 no
C2 C3 H3 108.377 no
C16 C3 H3 108.379 no
N4 C5 H5A 109.170 no
N4 C5 H5B 109.155 no
C6 C5 H5A 109.156 no
C6 C5 H5B 109.176 no
H5A C5 H5B 107.869 no
C5 C6 H6A 108.214 no
C5 C6 H6B 108.225 no
C7 C6 H6A 108.204 no
C7 C6 H6B 108.196 no
H6A C6 H6B 107.347 no
C8 C9 H9 119.235 no
C10 C9 H9 119.215 no
C9 C10 H10 120.353 no
C11 C10 H10 120.356 no
C10 C11 H11 119.861 no
C12 C11 H11 119.869 no
C11 C12 H12 119.668 no
C13 C12 H12 119.658 no
C14 C15 H15A 108.722 no
C14 C15 H15B 108.717 no
C16 C15 H15A 108.711 no
C16 C15 H15B 108.712 no
H15A C15 H15B 107.635 no
C16 C17 H17A 108.817 no
C16 C17 H17B 108.833 no
C18 C17 H17A 108.817 no
C18 C17 H17B 108.835 no
H17A C17 H17B 107.698 no
C17 C18 H18A 109.353 no
C17 C18 H18B 109.335 no
C19 C18 H18A 109.355 no
C19 C18 H18B 109.344 no
H18A C18 H18B 107.978 no
N4 C19 H19A 109.905 no
N4 C19 H19B 109.884 no
C18 C19 H19A 109.889 no
C18 C19 H19B 109.881 no
H19A C19 H19B 108.284 no
C16 C20 H20A 108.345 no
C16 C20 H20B 108.349 no
C21 C20 H20A 108.343 no
C21 C20 H20B 108.316 no
H20A C20 H20B 107.423 no
C20 C21 H21A 109.476 no
C20 C21 H21B 109.483 no
C20 C21 H21C 109.453 no
H21A C21 H21B 109.487 no
H21A C21 H21C 109.466 no
H21B C21 H21C 109.463 no
O23 C23 H23A 109.476 no
O23 C23 H23B 109.479 no
O23 C23 H23C 109.492 no
H23A C23 H23B 109.465 no
H23A C23 H23C 109.465 no
H23B C23 H23C 109.450 no

loop_
_geom_bond_atom_site_label_1
_geom_bond_atom_site_label_2
_geom_bond_distance
_geom_bond_publ_flag
O2 C2 1.209(4) yes
O7 C7 1.221(3) yes
O14 C14 1.403(3) yes
O22 C22 1.194(3) yes
O23 C22 1.329(3) yes
O23 C23 1.439(4) yes
N1 C2 1.380(3) yes
N1 C13 1.436(4) yes
N1 C14 1.489(3) yes
N4 C3 1.472(4) yes
N4 C5 1.470(3) yes
N4 C19 1.465(4) yes
C2 C3 1.514(4) yes
C3 C16 1.537(3) yes
C5 C6 1.548(4) yes
C6 C7 1.515(4) yes
C7 C8 1.505(3) yes
C8 C9 1.389(4) yes
C8 C13 1.413(3) yes
C9 C10 1.390(4) yes
C10 C11 1.382(4) yes
C11 C12 1.390(5) yes
C12 C13 1.391(4) yes
C14 C15 1.538(4) yes
C14 C22 1.543(4) yes
C15 C16 1.532(4) yes
C16 C17 1.543(5) yes
C16 C20 1.547(4) yes
C17 C18 1.537(4) yes
C18 C19 1.524(4) yes
C20 C21 1.517(4) yes
O14 H14 0.840 no
C3 H3 1.000 no
C5 H5A 0.990 no
C5 H5B 0.990 no
C6 H6A 0.990 no
C6 H6B 0.990 no
C9 H9 0.950 no
C10 H10 0.950 no
C11 H11 0.950 no
C12 H12 0.950 no
C15 H15A 0.990 no
C15 H15B 0.990 no
C17 H17A 0.990 no
C17 H17B 0.990 no
C18 H18A 0.990 no
C18 H18B 0.990 no
C19 H19A 0.990 no
C19 H19B 0.990 no
C20 H20A 0.990 no
C20 H20B 0.990 no
C21 H21A 0.980 no
C21 H21B 0.980 no
C21 H21C 0.980 no
C23 H23A 0.980 no
C23 H23B 0.980 no
C23 H23C 0.980 no

loop_
_geom_contact_atom_site_label_1
_geom_contact_atom_site_label_2
_geom_contact_distance
_geom_contact_publ_flag
_geom_contact_site_symmetry_2
O2 O7 3.273(3) no .
O2 N4 3.217(4) no .
O2 C5 3.097(4) no .
O2 C6 3.281(4) no .
O2 C7 2.788(3) no .
O2 C8 2.894(4) no .
O2 C13 2.721(3) no .
O2 C14 3.589(3) no .
O2 C16 3.564(4) no .
O7 C5 3.129(4) no .
O7 C9 2.826(3) no .
O7 C13 3.589(3) no .
O14 O22 2.682(3) no .
O14 O23 3.572(3) no .
O14 C2 3.236(3) no .
O14 C12 3.054(4) no .
O14 C13 3.099(3) no .
O14 C16 3.137(3) no .
O14 C20 3.005(4) no .
O14 C21 3.345(4) no .
O22 N1 3.413(3) no .
O22 C12 3.291(4) no .
O22 C13 3.535(3) no .
O22 C15 3.398(4) no .
O22 C23 2.680(3) no .
O23 N1 2.775(3) no .
O23 C6 3.348(3) no .
O23 C13 3.077(4) no .
O23 C15 2.937(4) no .
N1 N4 3.061(3) no .
N1 C5 3.415(3) no .
N1 C6 3.015(3) no .
N1 C7 2.956(3) no .
N1 C16 2.906(4) no .
N1 C20 3.434(4) no .
N4 C7 3.577(4) no .
N4 C14 3.517(3) no .
N4 C15 2.892(3) no .
N4 C17 2.885(3) no .
C2 C5 2.758(3) no .
C2 C6 2.938(4) no .
C2 C7 2.916(4) no .
C2 C8 2.950(4) no .
C2 C12 3.559(4) no .
C2 C15 2.889(4) no .
C2 C20 2.995(4) no .
C3 C6 3.293(4) no .
C3 C14 2.937(3) no .
C3 C18 2.892(5) no .
C6 C13 3.227(4) no .
C8 C11 2.793(4) no .
C9 C12 2.763(3) no .
C10 C13 2.797(5) no .
C12 C14 3.008(4) no .
C12 C22 3.062(4) no .
C13 C22 2.829(4) no .
C14 C20 3.135(4) no .
C15 C18 3.155(4) no .
C15 C21 3.190(4) no .
C16 C19 2.939(3) no .
C17 C21 3.060(4) no .
O2 C23 3.210(4) no 2_655
O7 O14 2.851(3) no 1_665
O7 O22 3.248(3) no 1_665
O7 C18 3.452(4) no 1_655
O14 O7 2.851(3) no 1_445
O14 C5 3.241(3) no 1_445
O14 C6 3.575(3) no 1_445
O14 C7 3.594(3) no 1_445
O14 C18 3.537(4) no 1_545
O22 O7 3.248(3) no 1_445
O22 C6 3.373(3) no 1_445
O22 C10 3.310(5) no 1_455
O22 C21 3.588(4) no 6_554
C5 O14 3.241(3) no 1_665
C6 O14 3.575(3) no 1_665
C6 O22 3.373(3) no 1_665
C7 O14 3.594(3) no 1_665
C10 O22 3.310(5) no 1_655
C18 O7 3.452(4) no 1_455
C18 O14 3.537(4) no 1_565
C21 O22 3.588(4) no 2_555
C23 O2 3.210(4) no 6_564
O2 H3 2.4840 no .
O2 H5A 2.5868 no .
O2 H6A 3.4862 no .
O2 H20A 3.2394 no .
O7 H5A 2.8342 no .
O7 H6A 3.1416 no .
O7 H6B 2.5952 no .
O7 H9 2.5620 no .
O14 H12 2.4224 no .
O14 H15A 3.2139 no .
O14 H15B 2.4854 no .
O14 H20A 2.4345 no .
O14 H21C 2.7958 no .
O22 H12 2.9554 no .
O22 H14 2.2008 no .
O22 H15A 3.5449 no .
O22 H15B 3.4134 no .
O22 H23A 2.6244 no .
O22 H23B 2.6795 no .
O23 H6A 2.3670 no .
O23 H14 3.5906 no .
O23 H15A 2.5238 no .
O23 H15B 3.4404 no .
N1 H3 3.2657 no .
N1 H5A 3.5736 no .
N1 H6A 2.5315 no .
N1 H12 2.6522 no .
N1 H14 2.8396 no .
N1 H15A 2.8408 no .
N1 H15B 3.3312 no .
N1 H20A 2.9153 no .
N4 H6A 2.4564 no .
N4 H6B 3.1707 no .
N4 H15A 2.5374 no .
N4 H17B 3.3611 no .
N4 H18A 2.6675 no .
N4 H18B 3.2867 no .
C2 H5A 2.6232 no .
C2 H6A 2.8370 no .
C2 H15A 3.2197 no .
C2 H20A 2.6072 no .
C2 H20B 3.2722 no .
C3 H5A 2.5254 no .
C3 H5B 3.2643 no .
C3 H6A 3.1712 no .
C3 H15A 2.6429 no .
C3 H15B 3.3153 no .
C3 H17A 3.3544 no .
C3 H17B 2.8147 no .
C3 H18A 3.3138 no .
C3 H19A 3.2508 no .
C3 H19B 2.5412 no .
C3 H20A 2.6496 no .
C3 H20B 2.6340 no .
C5 H3 2.8078 no .
C5 H19A 2.5612 no .
C5 H19B 2.7789 no .
C7 H5A 2.5852 no .
C7 H5B 3.2725 no .
C7 H9 2.5811 no .
C8 H6A 2.6274 no .
C8 H6B 3.2408 no .
C8 H10 3.2798 no .
C8 H12 3.2787 no .
C9 H11 3.2514 no .
C10 H12 3.2577 no .
C11 H9 3.2464 no .
C12 H10 3.2636 no .
C12 H14 2.8837 no .
C13 H6A 2.8596 no .
C13 H9 3.2697 no .
C13 H11 3.2704 no .
C13 H14 3.2524 no .
C14 H6A 3.2402 no .
C14 H12 2.7725 no .
C14 H20A 2.7834 no .
C14 H21C 3.4239 no .
C15 H3 3.3209 no .
C15 H6A 3.5415 no .
C15 H14 2.9934 no .
C15 H17A 2.6476 no .
C15 H17B 3.3659 no .
C15 H18A 2.9483 no .
C15 H20A 2.7645 no .
C15 H20B 3.4120 no .
C15 H21A 3.4993 no .
C15 H21C 2.8906 no .
C16 H18A 2.8833 no .
C16 H18B 3.4092 no .
C16 H19B 3.2243 no .
C16 H21A 2.7931 no .
C16 H21B 3.4204 no .
C16 H21C 2.8063 no .
C17 H3 2.7100 no .
C17 H15A 2.6686 no .
C17 H15B 2.7239 no .
C17 H19A 3.3824 no .
C17 H19B 2.7613 no .
C17 H20A 3.3642 no .
C17 H20B 2.6956 no .
C17 H21A 2.7222 no .
C17 H21C 3.4042 no .
C18 H3 3.1420 no .
C18 H15A 2.7762 no .
C18 H15B 3.5193 no .
C19 H3 2.5055 no .
C19 H5A 2.9048 no .
C19 H5B 2.4576 no .
C19 H15A 3.2041 no .
C19 H17A 3.3645 no .
C19 H17B 2.8288 no .
C20 H3 2.6211 no .
C20 H15A 3.4191 no .
C20 H15B 2.7882 no .
C20 H17A 2.8122 no .
C20 H17B 2.5630 no .
C21 H15B 2.8809 no .
C21 H17A 2.8498 no .
C21 H17B 3.1066 no .
C22 H6A 3.2448 no .
C22 H12 2.9320 no .
C22 H14 2.2981 no .
C22 H15A 2.5555 no .
C22 H15B 2.8187 no .
C22 H23A 2.5932 no .
C22 H23B 2.5928 no .
C22 H23C 3.1665 no .
C23 H6A 3.2673 no .
H3 H5A 2.5595 no .
H3 H5B 3.4830 no .
H3 H15A 3.5594 no .
H3 H17B 2.6502 no .
H3 H19A 3.4001 no .
H3 H19B 2.2513 no .
H3 H20A 2.8712 no .
H3 H20B 2.3757 no .
H5A H6A 2.7696 no .
H5A H6B 2.6850 no .
H5A H19A 3.1513 no .
H5A H19B 2.9066 no .
H5B H6A 2.6762 no .
H5B H6B 2.1837 no .
H5B H19A 2.1891 no .
H5B H19B 2.7793 no .
H6A H15A 3.0671 no .
H6A H23C 3.1390 no .
H9 H10 2.3335 no .
H10 H11 2.3358 no .
H11 H12 2.3338 no .
H12 H14 2.1212 no .
H14 H15B 2.9702 no .
H14 H20A 3.2394 no .
H14 H21C 3.3428 no .
H15A H17A 2.8349 no .
H15A H18A 2.3354 no .
H15B H17A 2.4720 no .
H15B H17B 3.5612 no .
H15B H18A 3.2294 no .
H15B H20A 3.0647 no .
H15B H21A 3.1113 no .
H15B H21C 2.3666 no .
H17A H18A 2.3106 no .
H17A H18B 2.4373 no .
H17A H20B 3.1510 no .
H17A H21A 2.3336 no .
H17A H21C 3.0448 no .
H17B H18A 2.8651 no .
H17B H18B 2.3062 no .
H17B H19B 2.7061 no .
H17B H20A 3.4874 no .
H17B H20B 2.3785 no .
H17B H21A 2.6617 no .
H18A H19A 2.3557 no .
H18A H19B 2.8742 no .
H18B H19A 2.3924 no .
H18B H19B 2.3612 no .
H20A H21A 2.8494 no .
H20A H21B 2.3431 no .
H20A H21C 2.3533 no .
H20B H21A 2.3642 no .
H20B H21B 2.3325 no .
H20B H21C 2.8490 no .
O2 H17A 2.9775 no 1_655
O2 H19A 3.5840 no 1_545
O2 H23A 2.7956 no 2_655
O2 H23B 3.1715 no 2_655
O2 H23C 3.1324 no 2_655
O7 H12 2.7970 no 1_665
O7 H14 2.1157 no 1_665
O7 H15A 3.2782 no 1_655
O7 H18A 2.4863 no 1_655
O7 H20B 3.4894 no 6_664
O14 H5A 2.7995 no 1_445
O14 H5B 2.9919 no 1_445
O14 H6B 3.4176 no 1_445
O14 H18A 3.0653 no 1_545
O14 H18B 3.1572 no 1_545
O22 H5B 3.5301 no 1_445
O22 H6B 2.5626 no 1_445
O22 H10 2.7913 no 1_455
O22 H17A 3.4364 no 6_554
O22 H17B 3.0183 no 6_554
O22 H21A 2.7319 no 6_554
O23 H9 3.1401 no 1_455
C2 H23A 3.4774 no 2_655
C2 H23C 3.5961 no 2_655
C3 H23C 3.2410 no 2_655
C5 H14 2.9960 no 1_665
C5 H15B 3.5113 no 1_665
C5 H21C 2.9980 no 1_665
C6 H11 3.2808 no 1_565
C6 H14 2.9839 no 1_665
C6 H21B 3.2072 no 6_664
C7 H14 2.8795 no 1_665
C7 H18A 3.4491 no 1_655
C7 H20B 3.5970 no 6_664
C7 H21B 3.3494 no 6_664
C8 H21B 3.5642 no 6_664
C9 H15A 3.5840 no 1_655
C9 H20B 3.1204 no 6_664
C9 H23A 3.1102 no 1_655
C10 H5B 3.5977 no 1_545
C10 H6B 3.2283 no 1_545
C10 H19B 3.2554 no 6_554
C10 H21A 3.5917 no 6_654
C10 H23A 3.1081 no 1_655
C11 H5B 3.2723 no 1_545
C11 H6A 3.5902 no 1_545
C11 H6B 3.0881 no 1_545
C11 H17B 3.3334 no 6_554
C11 H19A 3.5465 no 1_545
C11 H19B 3.3030 no 6_554
C12 H5B 3.4911 no 1_545
C12 H17B 3.5835 no 6_554
C12 H19A 2.8932 no 1_545
C13 H19A 3.3085 no 1_545
C15 H5B 3.5019 no 1_445
C17 H23B 2.8060 no 2_555
C18 H12 3.4473 no 1_565
C18 H14 3.5795 no 1_565
C18 H23B 3.1462 no 2_555
C19 H12 3.3594 no 1_565
C19 H21C 3.4786 no 1_665
C20 H9 3.2804 no 2_545
C21 H5A 3.3979 no 1_445
C21 H6B 3.2621 no 2_545
C21 H10 3.4887 no 2_445
C21 H19B 3.5214 no 1_445
C21 H23C 3.4877 no 2_545
C22 H6B 3.4933 no 1_445
C22 H9 3.4937 no 1_455
C22 H10 3.3722 no 1_455
C23 H3 3.0305 no 6_564
C23 H9 3.1308 no 1_455
C23 H10 3.3773 no 1_455
C23 H17A 3.0981 no 6_554
C23 H17B 3.4761 no 6_554
C23 H18B 3.5655 no 6_554
C23 H21B 3.3106 no 6_664
H3 C23 3.0305 no 2_655
H3 H11 3.4218 no 2_555
H3 H23A 2.9195 no 2_655
H3 H23B 3.5389 no 2_655
H3 H23C 2.3192 no 2_655
H5A O14 2.7995 no 1_665
H5A C21 3.3979 no 1_665
H5A H14 2.6616 no 1_665
H5A H15B 3.5236 no 1_665
H5A H21B 3.5209 no 1_665
H5A H21C 2.5099 no 1_665
H5A H23C 3.2932 no 2_655
H5B O14 2.9919 no 1_665
H5B O22 3.5301 no 1_665
H5B C10 3.5977 no 1_565
H5B C11 3.2723 no 1_565
H5B C12 3.4911 no 1_565
H5B C15 3.5019 no 1_665
H5B H11 3.4204 no 1_565
H5B H14 2.8856 no 1_665
H5B H15B 2.6594 no 1_665
H5B H21C 2.6524 no 1_665
H6A C11 3.5902 no 1_565
H6A H11 3.0006 no 1_565
H6A H21B 3.0746 no 6_664
H6B O14 3.4176 no 1_665
H6B O22 2.5626 no 1_665
H6B C10 3.2283 no 1_565
H6B C11 3.0881 no 1_565
H6B C21 3.2621 no 6_664
H6B C22 3.4933 no 1_665
H6B H10 3.0294 no 1_565
H6B H11 2.7842 no 1_565
H6B H14 2.7916 no 1_665
H6B H21A 2.9154 no 6_664
H6B H21B 2.7264 no 6_664
H9 O23 3.1401 no 1_655
H9 C20 3.2804 no 6_664
H9 C22 3.4937 no 1_655
H9 C23 3.1308 no 1_655
H9 H15A 3.2740 no 1_655
H9 H20A 3.2763 no 6_664
H9 H20B 2.4718 no 6_664
H9 H21B 3.5769 no 6_664
H9 H23A 2.4948 no 1_655
H9 H23C 3.3843 no 1_655
H10 O22 2.7913 no 1_655
H10 C21 3.4887 no 6_654
H10 C22 3.3722 no 1_655
H10 C23 3.3773 no 1_655
H10 H6B 3.0294 no 1_545
H10 H19B 2.8944 no 6_554
H10 H21A 2.7274 no 6_654
H10 H23A 2.5095 no 1_655
H11 C6 3.2808 no 1_545
H11 H3 3.4218 no 6_554
H11 H5B 3.4204 no 1_545
H11 H6A 3.0006 no 1_545
H11 H6B 2.7842 no 1_545
H11 H17B 3.1951 no 6_554
H11 H19B 2.9644 no 6_554
H11 H23C 3.0211 no 1_545
H12 O7 2.7970 no 1_445
H12 C18 3.4473 no 1_545
H12 C19 3.3594 no 1_545
H12 H18A 2.8219 no 1_545
H12 H19A 2.6942 no 1_545
H14 O7 2.1157 no 1_445
H14 C5 2.9960 no 1_445
H14 C6 2.9839 no 1_445
H14 C7 2.8795 no 1_445
H14 C18 3.5795 no 1_545
H14 H5A 2.6616 no 1_445
H14 H5B 2.8856 no 1_445
H14 H6B 2.7916 no 1_445
H14 H18A 2.9017 no 1_545
H14 H18B 3.4007 no 1_545
H15A O7 3.2782 no 1_455
H15A C9 3.5840 no 1_455
H15A H9 3.2740 no 1_455
H15B C5 3.5113 no 1_445
H15B H5A 3.5236 no 1_445
H15B H5B 2.6594 no 1_445
H17A O2 2.9775 no 1_455
H17A O22 3.4364 no 2_555
H17A C23 3.0981 no 2_555
H17A H23A 2.9905 no 2_555
H17A H23B 2.3625 no 2_555
H17B O22 3.0183 no 2_555
H17B C11 3.3334 no 2_555
H17B C12 3.5835 no 2_555
H17B C23 3.4761 no 2_555
H17B H11 3.1951 no 2_555
H17B H23B 2.6148 no 2_555
H18A O7 2.4863 no 1_455
H18A O14 3.0653 no 1_565
H18A C7 3.4491 no 1_455
H18A H12 2.8219 no 1_565
H18A H14 2.9017 no 1_565
H18A H23B 3.5409 no 2_555
H18B O14 3.1572 no 1_565
H18B C23 3.5655 no 2_555
H18B H14 3.4007 no 1_565
H18B H20A 2.9224 no 1_565
H18B H21B 3.5373 no 1_565
H18B H23B 2.6258 no 2_555
H19A O2 3.5840 no 1_565
H19A C11 3.5465 no 1_565
H19A C12 2.8932 no 1_565
H19A C13 3.3085 no 1_565
H19A H12 2.6942 no 1_565
H19A H21C 3.4070 no 1_665
H19B C10 3.2554 no 2_555
H19B C11 3.3030 no 2_555
H19B C21 3.5214 no 1_665
H19B H10 2.8944 no 2_555
H19B H11 2.9644 no 2_555
H19B H21A 3.4371 no 1_665
H19B H21C 2.9349 no 1_665
H19B H23C 3.4750 no 2_655
H20A H9 3.2763 no 2_545
H20A H18B 2.9224 no 1_545
H20B O7 3.4894 no 2_545
H20B C7 3.5970 no 2_545
H20B C9 3.1204 no 2_545
H20B H9 2.4718 no 2_545
H20B H23A 3.3481 no 2_655
H20B H23C 3.5638 no 2_655
H21A O22 2.7319 no 2_555
H21A C10 3.5917 no 2_445
H21A H6B 2.9154 no 2_545
H21A H10 2.7274 no 2_445
H21A H19B 3.4371 no 1_445
H21A H23A 3.4293 no 2_555
H21A H23B 3.5990 no 2_555
H21B C6 3.2072 no 2_545
H21B C7 3.3494 no 2_545
H21B C8 3.5642 no 2_545
H21B C23 3.3106 no 2_545
H21B H5A 3.5209 no 1_445
H21B H6A 3.0746 no 2_545
H21B H6B 2.7264 no 2_545
H21B H9 3.5769 no 2_545
H21B H18B 3.5373 no 1_545
H21B H23B 3.1680 no 2_545
H21B H23C 2.7464 no 2_545
H21C C5 2.9980 no 1_445
H21C C19 3.4786 no 1_445
H21C H5A 2.5099 no 1_445
H21C H5B 2.6524 no 1_445
H21C H19A 3.4070 no 1_445
H21C H19B 2.9349 no 1_445
H21C H23C 3.3814 no 2_545
H23A O2 2.7956 no 6_564
H23A C2 3.4774 no 6_564
H23A C9 3.1102 no 1_455
H23A C10 3.1081 no 1_455
H23A H3 2.9195 no 6_564
H23A H9 2.4948 no 1_455
H23A H10 2.5095 no 1_455
H23A H17A 2.9905 no 6_554
H23A H20B 3.3481 no 6_564
H23A H21A 3.4293 no 6_554
H23B O2 3.1715 no 6_564
H23B C17 2.8060 no 6_554
H23B C18 3.1462 no 6_554
H23B H3 3.5389 no 6_564
H23B H17A 2.3625 no 6_554
H23B H17B 2.6148 no 6_554
H23B H18A 3.5409 no 6_554
H23B H18B 2.6258 no 6_554
H23B H21A 3.5990 no 6_554
H23B H21B 3.1680 no 6_664
H23C O2 3.1324 no 6_564
H23C C2 3.5961 no 6_564
H23C C3 3.2410 no 6_564
H23C C21 3.4877 no 6_664
H23C H3 2.3192 no 6_564
H23C H5A 3.2932 no 6_564
H23C H9 3.3843 no 1_455
H23C H11 3.0211 no 1_565
H23C H19B 3.4750 no 6_564
H23C H20B 3.5638 no 6_564
H23C H21B 2.7464 no 6_664
H23C H21C 3.3814 no 6_664

loop_
_geom_hbond_atom_site_label_D
_geom_hbond_atom_site_label_H
_geom_hbond_atom_site_label_A
_geom_hbond_site_symmetry_A
_geom_hbond_distance_DA
_geom_hbond_distance_DH
_geom_hbond_distance_HA
_geom_hbond_angle_DHA
_geom_hbond_publ_flag
O14 H14 O7 1_445 2.851(3) 0.840 2.116 146.0 no
O14 H14 O22 . 2.682(3) 0.840 2.201 116.4 no

loop_
_geom_torsion_atom_site_label_1
_geom_torsion_atom_site_label_2
_geom_torsion_atom_site_label_3
_geom_torsion_atom_site_label_4
_geom_torsion
_geom_torsion_publ_flag
C23 O23 C22 O22 -5.5(4) no
C23 O23 C22 C14 175.5(2) no
C2 N1 C13 C8 -50.3(3) no
C2 N1 C13 C12 129.8(2) no
C13 N1 C2 O2 -14.8(3) no
C13 N1 C2 C3 159.39(16) no
C2 N1 C14 O14 -91.4(3) no
C2 N1 C14 C15 29.8(3) no
C2 N1 C14 C22 149.86(19) no
C14 N1 C2 O2 153.30(19) no
C14 N1 C2 C3 -32.5(3) no
C13 N1 C14 O14 76.6(3) no
C13 N1 C14 C15 -162.24(17) no
C13 N1 C14 C22 -42.2(3) no
C14 N1 C13 C8 141.14(19) no
C14 N1 C13 C12 -38.7(4) no
C3 N4 C5 C6 88.0(3) no
C5 N4 C3 C2 -40.8(3) no
C5 N4 C3 C16 -164.38(16) no
C3 N4 C19 C18 -66.7(3) no
C19 N4 C3 C2 -168.86(16) no
C19 N4 C3 C16 67.6(2) no
C5 N4 C19 C18 164.43(19) no
C19 N4 C5 C6 -146.2(2) no
O2 C2 C3 N4 98.9(3) no
O2 C2 C3 C16 -138.4(2) no
N1 C2 C3 N4 -75.33(19) no
N1 C2 C3 C16 47.3(3) no
N4 C3 C16 C15 63.4(3) no
N4 C3 C16 C17 -55.7(3) no
N4 C3 C16 C20 -173.92(17) no
C2 C3 C16 C15 -58.4(3) no
C2 C3 C16 C17 -177.54(18) no
C2 C3 C16 C20 64.2(3) no
N4 C5 C6 C7 -112.2(2) no
C5 C6 C7 O7 -67.7(3) no
C5 C6 C7 C8 118.85(19) no
O7 C7 C8 C9 -37.9(4) no
O7 C7 C8 C13 142.9(3) no
C6 C7 C8 C9 135.6(3) no
C6 C7 C8 C13 -43.6(4) no
C7 C8 C9 C10 -176.8(2) no
C7 C8 C13 N1 -0.9(4) no
C7 C8 C13 C12 178.9(3) no
C9 C8 C13 N1 179.9(3) no
C9 C8 C13 C12 -0.3(4) no
C13 C8 C9 C10 2.5(4) no
C8 C9 C10 C11 -1.6(5) no
C9 C10 C11 C12 -1.4(5) no
C10 C11 C12 C13 3.6(5) no
C11 C12 C13 N1 177.2(3) no
C11 C12 C13 C8 -2.7(4) no
O14 C14 C15 C16 78.29(18) no
O14 C14 C22 O22 6.4(4) no
O14 C14 C22 O23 -174.63(19) no
N1 C14 C15 C16 -43.3(2) no
N1 C14 C22 O22 125.5(3) no
N1 C14 C22 O23 -55.6(3) no
C15 C14 C22 O22 -112.9(3) no
C15 C14 C22 O23 66.1(2) no
C22 C14 C15 C16 -162.30(12) no
C14 C15 C16 C3 58.0(2) no
C14 C15 C16 C17 176.30(13) no
C14 C15 C16 C20 -60.3(3) no
C3 C16 C17 C18 45.9(3) no
C3 C16 C20 C21 178.96(18) no
C15 C16 C17 C18 -70.26(19) no
C15 C16 C20 C21 -63.7(3) no
C17 C16 C20 C21 60.5(3) no
C20 C16 C17 C18 163.36(16) no
C16 C17 C18 C19 -47.0(3) no
C17 C18 C19 N4 56.2(3) no
